data_7101125
loop_
_publ_author_name
'Dominic S. Wright'
'Carmen Soria Alvarez'
'Felipe Garcia'
'Alexander Hopkins'
'Simon M. Humphrey'
'Richard A. Kowenicki'
'Richard A. Layfield'
'M. McPartlin'
'Robert Raja'
'Michael C. Rogers'
'Anthony Woods'

_publ_section_title
;
A Simple Route to Heterometallic Transition
Metal/Aluminium(III) Complexes via Transfer of the [MeAl(2-py)3]- anion
(2-py== 2-pyridyl)
;
_journal_issue 2
_journal_name_full 'Chemical Communications'
_journal_paper_doi 10.1039/b413488e
_journal_year 2005
_chemical_formula_moiety 'C32 H30 Al2 Fe N6'
_chemical_formula_sum 'C32 H30 Al2 Fe N6'
_chemical_formula_weight 608.43
_chemical_name_systematic
;
?
;
_space_group_IT_number 148
_symmetry_cell_setting rhombohedral
_symmetry_space_group_name_Hall '-R 3'
_symmetry_space_group_name_H-M 'R -3 :H'
_atom_sites_solution_hydrogens geom
_atom_sites_solution_primary direct
_atom_sites_solution_secondary difmap
_audit_creation_method SHELXL-97
_cell_angle_alpha 90.00
_cell_angle_beta 90.00
_cell_angle_gamma 120.00
_cell_formula_units_Z 3
_cell_length_a 10.2291(5)
_cell_length_b 10.2291(5)
_cell_length_c 33.6643(18)
_cell_measurement_reflns_used 16365
_cell_measurement_temperature 180(2)
_cell_measurement_theta_max 20.39
_cell_measurement_theta_min 1.02
_cell_volume 3050.5(3)
_computing_cell_refinement 'HKL Scalepack (Otwinowski & Minor 1997)'
_computing_data_collection 'Collect (Nonius B.V. 1998)'
_computing_data_reduction
;
HKL Denzo and Scalepack (Otwinowski & Minor 1997)
;
_computing_publication_material 'SHELXL-97 (Sheldrick 1997)'
_computing_structure_refinement 'SHELXL-97 (Sheldrick 1997)'
_computing_structure_solution 'SIR-92 (Altomare et al. 1994)'
_diffrn_ambient_temperature 180(2)
_diffrn_measured_fraction_theta_full 0.993
_diffrn_measured_fraction_theta_max 0.993
_diffrn_measurement_device_type 'Nonius Kappa CCD'
_diffrn_measurement_method 'Thin slice \w and \f scans'
_diffrn_radiation_source 'fine-focus sealed tube'
_diffrn_radiation_type MoK\a
_diffrn_radiation_wavelength 0.71073
_diffrn_reflns_av_R_equivalents 0.0718
_diffrn_reflns_av_sigmaI/netI 0.0313
_diffrn_reflns_limit_h_max 10
_diffrn_reflns_limit_h_min -10
_diffrn_reflns_limit_k_max 10
_diffrn_reflns_limit_k_min -9
_diffrn_reflns_limit_l_max 33
_diffrn_reflns_limit_l_min -32
_diffrn_reflns_number 5072
_diffrn_reflns_theta_full 20.39
_diffrn_reflns_theta_max 20.39
_diffrn_reflns_theta_min 3.63
_exptl_absorpt_coefficient_mu 0.438
_exptl_absorpt_correction_T_max 0.962
_exptl_absorpt_correction_T_min 0.709
_exptl_absorpt_correction_type multi-scan
_exptl_absorpt_process_details
;
multi-scan from symmetry-related measurements
Sortav (Blessing 1995)
;
_exptl_crystal_density_diffrn 0.994
_exptl_crystal_density_method 'not measured'
_exptl_crystal_F_000 948
_exptl_crystal_size_max 0.32
_exptl_crystal_size_mid 0.14
_exptl_crystal_size_min 0.02
_refine_diff_density_max 0.246
_refine_diff_density_min -0.190
_refine_diff_density_rms 0.053
_refine_ls_extinction_method none
_refine_ls_goodness_of_fit_ref 1.077
_refine_ls_hydrogen_treatment mixed
_refine_ls_matrix_type full
_refine_ls_number_parameters 83
_refine_ls_number_reflns 670
_refine_ls_number_restraints 0
_refine_ls_restrained_S_all 1.077
_refine_ls_R_factor_all 0.0451
_refine_ls_R_factor_gt 0.0419
_refine_ls_shift/su_max 0.001
_refine_ls_shift/su_mean 0.000
_refine_ls_structure_factor_coef Fsqd
_refine_ls_weighting_details 'calc w==1/[\s^2^(Fo^2^)+(0.0655P)^2^+7.3593P] where P==(Fo^2^+2Fc^2^)/3'
_refine_ls_weighting_scheme calc
_refine_ls_wR_factor_gt 0.1109
_refine_ls_wR_factor_ref 0.1127
_reflns_number_gt 620
_reflns_number_total 670
_reflns_threshold_expression >2sigma(I)
_cod_data_source_file b413488e.txt
_cod_original_sg_symbol_H-M R-3
_cod_database_code 7101125

loop_
_symmetry_equiv_pos_as_xyz
'x, y, z'
'-y, x-y, z'
'-x+y, -x, z'
'x+2/3, y+1/3, z+1/3'
'-y+2/3, x-y+1/3, z+1/3'
'-x+y+2/3, -x+1/3, z+1/3'
'x+1/3, y+2/3, z+2/3'
'-y+1/3, x-y+2/3, z+2/3'
'-x+y+1/3, -x+2/3, z+2/3'
'-x, -y, -z'
'y, -x+y, -z'
'x-y, x, -z'
'-x+2/3, -y+1/3, -z+1/3'
'y+2/3, -x+y+1/3, -z+1/3'
'x-y+2/3, x+1/3, -z+1/3'
'-x+1/3, -y+2/3, -z+2/3'
'y+1/3, -x+y+2/3, -z+2/3'
'x-y+1/3, x+2/3, -z+2/3'

loop_
_atom_site_label
_atom_site_type_symbol
_atom_site_fract_x
_atom_site_fract_y
_atom_site_fract_z
_atom_site_U_iso_or_equiv
_atom_site_adp_type
_atom_site_occupancy
_atom_site_symmetry_multiplicity
_atom_site_calc_flag
_atom_site_refinement_flags
Fe1 Fe 1.0000 0.0000 1.0000 0.0298(5) Uani 1 6 d S
Al1 Al 1.0000 0.0000 1.09909(5) 0.0352(6) Uani 1 3 d S
N16 N 1.1894(3) 0.0505(3) 1.03252(8) 0.0363(9) Uani 1 1 d .
C11 C 1.1937(4) 0.0565(3) 1.07315(9) 0.0301(10) Uani 1 1 d .
C12 C 1.3279(4) 0.0965(4) 1.09277(12) 0.0426(10) Uani 1 1 d .
H12 H 1.323(4) 0.090(4) 1.1217(12) 0.051(11) Uiso 1 1 d .
C13 C 1.4578(5) 0.1278(4) 1.07301(12) 0.0449(11) Uani 1 1 d .
H13 H 1.554(5) 0.152(4) 1.0869(10) 0.050(10) Uiso 1 1 d .
C14 C 1.4524(4) 0.1207(4) 1.03196(13) 0.0402(11) Uani 1 1 d .
H14 H 1.533(5) 0.146(4) 1.0168(11) 0.043(11) Uiso 1 1 d .
C15 C 1.3197(4) 0.0834(4) 1.01283(12) 0.0371(10) Uani 1 1 d .
H15 H 1.317(4) 0.079(4) 0.9829(10) 0.036(9) Uiso 1 1 d .
C1 C 1.0000 0.0000 1.1578(2) 0.061(2) Uani 1 3 d S
H1 H 1.032(6) -0.069(5) 1.1687(13) 0.088(15) Uiso 1 1 d .

loop_
_atom_site_aniso_label
_atom_site_aniso_U_11
_atom_site_aniso_U_22
_atom_site_aniso_U_33
_atom_site_aniso_U_23
_atom_site_aniso_U_13
_atom_site_aniso_U_12
Fe1 0.0288(6) 0.0288(6) 0.0317(8) 0.000 0.000 0.0144(3)
Al1 0.0360(8) 0.0360(8) 0.0338(11) 0.000 0.000 0.0180(4)
N16 0.034(2) 0.0305(18) 0.044(2) 0.0019(13) 0.0000(15) 0.0159(14)
C11 0.028(2) 0.025(2) 0.036(2) -0.0024(15) -0.0052(16) 0.0120(16)
C12 0.040(3) 0.040(2) 0.043(2) -0.0008(18) -0.004(2) 0.0168(19)
C13 0.035(3) 0.040(2) 0.058(3) -0.0035(19) -0.010(2) 0.0171(19)
C14 0.024(2) 0.033(2) 0.062(3) -0.0009(19) 0.004(2) 0.0130(18)
C15 0.033(3) 0.030(2) 0.046(2) -0.0006(17) 0.004(2) 0.0135(17)
C1 0.070(3) 0.070(3) 0.043(5) 0.000 0.000 0.0349(17)

loop_
_atom_type_symbol
_atom_type_description
_atom_type_scat_dispersion_real
_atom_type_scat_dispersion_imag
_atom_type_scat_source
C C 0.0033 0.0016 'International Tables Vol C Tables 4.2.6.8 and 6.1.1.4'
H H 0.0000 0.0000 'International Tables Vol C Tables 4.2.6.8 and 6.1.1.4'
N N 0.0061 0.0033 'International Tables Vol C Tables 4.2.6.8 and 6.1.1.4'
Al Al 0.0645 0.0514 'International Tables Vol C Tables 4.2.6.8 and 6.1.1.4'
Fe Fe 0.3463 0.8444 'International Tables Vol C Tables 4.2.6.8 and 6.1.1.4'

loop_
_geom_angle_atom_site_label_1
_geom_angle_atom_site_label_2
_geom_angle_atom_site_label_3
_geom_angle
_geom_angle_site_symmetry_1
_geom_angle_site_symmetry_3
N16 Fe1 N16 180.000(1) 10_757 .
N16 Fe1 N16 94.24(11) 10_757 11_667
N16 Fe1 N16 85.76(11) . 11_667
N16 Fe1 N16 85.76(11) 10_757 2_645
N16 Fe1 N16 94.24(11) . 2_645
N16 Fe1 N16 180.00(13) 11_667 2_645
N16 Fe1 N16 94.24(11) 10_757 12_547
N16 Fe1 N16 85.76(11) . 12_547
N16 Fe1 N16 94.24(11) 11_667 12_547
N16 Fe1 N16 85.76(11) 2_645 12_547
N16 Fe1 N16 85.76(11) 10_757 3_765
N16 Fe1 N16 94.24(11) . 3_765
N16 Fe1 N16 85.76(11) 11_667 3_765
N16 Fe1 N16 94.24(11) 2_645 3_765
N16 Fe1 N16 180.00(14) 12_547 3_765
C11 Al1 C11 101.83(12) 3_765 .
C11 Al1 C11 101.83(12) 3_765 2_645
C11 Al1 C11 101.83(13) . 2_645
C11 Al1 C1 116.32(10) 3_765 .
C11 Al1 C1 116.32(10) . .
C11 Al1 C1 116.32(10) 2_645 .
C11 N16 C15 117.8(3) . .
C11 N16 Fe1 123.3(2) . .
C15 N16 Fe1 118.9(2) . .
N16 C11 C12 119.6(3) . .
N16 C11 Al1 115.2(2) . .
C12 C11 Al1 125.3(3) . .
C13 C12 C11 122.5(4) . .
C12 C13 C14 117.6(4) . .
C15 C14 C13 119.4(4) . .
N16 C15 C14 123.1(4) . .

loop_
_geom_bond_atom_site_label_1
_geom_bond_atom_site_label_2
_geom_bond_distance
_geom_bond_site_symmetry_2
Fe1 N16 2.054(3) 10_757
Fe1 N16 2.054(3) .
Fe1 N16 2.054(3) 11_667
Fe1 N16 2.054(3) 2_645
Fe1 N16 2.054(3) 12_547
Fe1 N16 2.054(3) 3_765
Al1 C11 1.969(3) 3_765
Al1 C11 1.969(3) .
Al1 C11 1.969(3) 2_645
Al1 C1 1.978(7) .
N16 C11 1.369(4) .
N16 C15 1.371(4) .
C11 C12 1.388(5) .
C12 C13 1.372(5) .
C13 C14 1.383(6) .
C14 C15 1.373(5) .
